data_8105657
loop_
_publ_author_name
'Fang, Bo'
'Meng, Jiang Ping'
'Luo, Yan'

_publ_section_title
;
 Crystal structure of methyl
 2-(4-(pyrazolo[1,5-a]pyrimidin-6-yl)phenyl)acetate, C15H13N3O2
;
_journal_issue 3
_journal_name_full 'Zeitschrift f\"ur Kristallographie - New Crystal Structures'
_journal_page_first 395
_journal_page_last 396
_journal_paper_doi 10.1515/ncrs-2018-0224
_journal_volume 234
_journal_year 2019
_chemical_formula_sum 'C15 H13 N3 O2'
_chemical_formula_weight 267.28
_space_group_crystal_system triclinic
_space_group_IT_number 2
_space_group_name_Hall '-P 1'
_space_group_name_H-M_alt 'P -1'
_atom_sites_solution_hydrogens geom
_audit_creation_method SHELXL-2018/1
_cell_angle_alpha 115.26(4)
_cell_angle_beta 94.81(5)
_cell_angle_gamma 96.49(5)
_cell_formula_units_Z 2
_cell_length_a 4.6502(18)
_cell_length_b 11.937(3)
_cell_length_c 13.1822(19)
_cell_measurement_temperature 296(2)
_cell_volume 650.4(4)
_computing_structure_refinement 'SHELXL-2018/1 (Sheldrick, 2018)'
_diffrn_ambient_temperature 296(2)
_diffrn_measured_fraction_theta_full 0.987
_diffrn_measured_fraction_theta_max 0.987
_diffrn_radiation_type MoK\a
_diffrn_radiation_wavelength 0.71073
_diffrn_reflns_av_R_equivalents 0.0463
_diffrn_reflns_av_unetI/netI 0.1018
_diffrn_reflns_Laue_measured_fraction_full 0.987
_diffrn_reflns_Laue_measured_fraction_max 0.987
_diffrn_reflns_limit_h_max 5
_diffrn_reflns_limit_h_min -5
_diffrn_reflns_limit_k_max 14
_diffrn_reflns_limit_k_min -9
_diffrn_reflns_limit_l_max 14
_diffrn_reflns_limit_l_min -15
_diffrn_reflns_number 3225
_diffrn_reflns_point_group_measured_fraction_full 0.987
_diffrn_reflns_point_group_measured_fraction_max 0.987
_diffrn_reflns_theta_full 24.996
_diffrn_reflns_theta_max 24.996
_diffrn_reflns_theta_min 1.931
_exptl_absorpt_coefficient_mu 0.094
_exptl_crystal_density_diffrn 1.365
_exptl_crystal_F_000 280
_exptl_crystal_size_max 0.280
_exptl_crystal_size_mid 0.250
_exptl_crystal_size_min 0.210
_refine_diff_density_max 0.266
_refine_diff_density_min -0.233
_refine_diff_density_rms 0.062
_refine_ls_extinction_coef .
_refine_ls_extinction_method none
_refine_ls_goodness_of_fit_ref 1.014
_refine_ls_hydrogen_treatment constr
_refine_ls_matrix_type full
_refine_ls_number_parameters 181
_refine_ls_number_reflns 2261
_refine_ls_number_restraints 1
_refine_ls_restrained_S_all 1.015
_refine_ls_R_factor_all 0.1535
_refine_ls_R_factor_gt 0.0762
_refine_ls_shift/su_max 0.000
_refine_ls_shift/su_mean 0.000
_refine_ls_structure_factor_coef Fsqd
_refine_ls_weighting_details 'w=1/[\s^2^(Fo^2^)+(0.0300P)^2^+0.8000P] where P=(Fo^2^+2Fc^2^)/3'
_refine_ls_weighting_scheme calc
_refine_ls_wR_factor_gt 0.1585
_refine_ls_wR_factor_ref 0.1794
_reflns_Friedel_coverage 0.000
_reflns_Friedel_fraction_full .
_reflns_Friedel_fraction_max .
_reflns_number_gt 993
_reflns_number_total 2261
_reflns_threshold_expression 'I > 2\s(I)'
_cod_data_source_file suppl_ncrs-2018-0224_suppl.cif
_cod_data_source_block A
_cod_database_code 8105657
_shelx_shelxl_version_number 2018/1
_shelx_space_group_comment
;
The symmetry employed for this shelxl refinement is uniquely defined
by the following loop, which should always be used as a source of
symmetry information in preference to the above space-group names.
They are only intended as comments.
;
_shelx_estimated_absorpt_t_min 0.974
_shelx_estimated_absorpt_t_max 0.981

loop_
_space_group_symop_operation_xyz
'x, y, z'
'-x, -y, -z'

loop_
_atom_site_label
_atom_site_type_symbol
_atom_site_fract_x
_atom_site_fract_y
_atom_site_fract_z
_atom_site_U_iso_or_equiv
_atom_site_adp_type
_atom_site_occupancy
_atom_site_site_symmetry_order
_atom_site_calc_flag
_atom_site_refinement_flags_posn
_atom_site_refinement_flags_adp
_atom_site_refinement_flags_occupancy
_atom_site_disorder_assembly
_atom_site_disorder_group
O1 O 0.5390(7) 0.1469(3) -0.1336(3) 0.0596(10) Uani 1 1 d . . . . .
O2 O 0.7261(9) -0.0100(3) -0.1211(3) 0.0934(14) Uani 1 1 d . . . . .
N1 N -0.1024(10) 0.6792(4) 0.5519(4) 0.0642(12) Uani 1 1 d . . . . .
N2 N 0.0355(8) 0.6778(3) 0.4638(3) 0.0460(10) Uani 1 1 d . . . . .
N3 N 0.1338(10) 0.7950(4) 0.3600(4) 0.0616(12) Uani 1 1 d . . . . .
C1 C -0.2031(11) 0.7896(5) 0.5885(4) 0.0623(15) Uani 1 1 d . . . . .
H1A H -0.305936 0.818184 0.649841 0.075 Uiso 1 1 calc R U . . .
C2 C -0.1412(11) 0.8560(4) 0.5279(4) 0.0590(14) Uani 1 1 d . . . . .
H2A H -0.190943 0.933395 0.539520 0.071 Uiso 1 1 calc R U . . .
C3 C 0.0139(11) 0.7812(4) 0.4443(4) 0.0490(13) Uani 1 1 d . . . . .
C4 C 0.2762(11) 0.7030(4) 0.2969(4) 0.0587(14) Uani 1 1 d . . . . .
H4A H 0.357454 0.711280 0.237830 0.070 Uiso 1 1 calc R U . . .
C5 C 0.3135(10) 0.5941(4) 0.3122(4) 0.0429(11) Uani 1 1 d . U . . .
C6 C 0.1825(10) 0.5849(4) 0.3977(4) 0.0488(13) Uani 1 1 d . U . . .
H6A H 0.192296 0.515144 0.411541 0.059 Uiso 1 1 calc R U . . .
C7 C 0.4705(10) 0.4969(4) 0.2400(4) 0.0397(11) Uani 1 1 d . . . . .
C8 C 0.5866(11) 0.5032(4) 0.1494(4) 0.0552(14) Uani 1 1 d . . . . .
H8A H 0.565289 0.571320 0.134184 0.066 Uiso 1 1 calc R U . . .
C9 C 0.7386(10) 0.4088(4) 0.0782(4) 0.0549(13) Uani 1 1 d . . . . .
H9A H 0.816233 0.417095 0.018477 0.066 Uiso 1 1 calc R U . . .
C10 C 0.7711(10) 0.3065(4) 0.0968(4) 0.0460(12) Uani 1 1 d . . . . .
C11 C 0.6616(11) 0.3000(4) 0.1896(4) 0.0568(14) Uani 1 1 d . . . . .
H11A H 0.685333 0.232334 0.205252 0.068 Uiso 1 1 calc R U . . .
C12 C 0.5155(11) 0.3944(4) 0.2601(4) 0.0558(14) Uani 1 1 d . . . . .
H12A H 0.447019 0.388152 0.322112 0.067 Uiso 1 1 calc R U . . .
C13 C 0.9187(10) 0.2019(4) 0.0182(4) 0.0572(14) Uani 1 1 d . . . . .
H13A H 1.074829 0.238814 -0.007988 0.069 Uiso 1 1 calc R U . . .
H13B H 1.007457 0.162990 0.061494 0.069 Uiso 1 1 calc R U . . .
C14 C 0.7181(11) 0.1002(5) -0.0845(4) 0.0520(13) Uani 1 1 d . . . . .
C15 C 0.3461(12) 0.0569(4) -0.2352(4) 0.0673(16) Uani 1 1 d . . . . .
H15A H 0.226183 0.100510 -0.263780 0.101 Uiso 1 1 calc R U . . .
H15B H 0.460872 0.011239 -0.291673 0.101 Uiso 1 1 calc R U . . .
H15C H 0.223614 -0.000651 -0.217492 0.101 Uiso 1 1 calc R U . . .

loop_
_atom_site_aniso_label
_atom_site_aniso_U_11
_atom_site_aniso_U_22
_atom_site_aniso_U_33
_atom_site_aniso_U_23
_atom_site_aniso_U_13
_atom_site_aniso_U_12
O1 0.066(2) 0.044(2) 0.059(2) 0.0166(17) -0.0083(18) 0.0112(18)
O2 0.113(4) 0.043(2) 0.101(3) 0.016(2) -0.027(3) 0.019(2)
N1 0.076(3) 0.049(3) 0.070(3) 0.023(2) 0.024(3) 0.022(2)
N2 0.048(3) 0.035(2) 0.050(2) 0.0142(19) 0.007(2) 0.0093(19)
N3 0.073(3) 0.043(3) 0.077(3) 0.031(2) 0.017(3) 0.019(2)
C1 0.060(4) 0.044(3) 0.073(4) 0.014(3) 0.014(3) 0.015(3)
C2 0.069(4) 0.034(3) 0.064(3) 0.013(3) 0.007(3) 0.009(3)
C3 0.051(3) 0.036(3) 0.057(3) 0.019(3) -0.001(3) 0.007(2)
C4 0.076(4) 0.041(3) 0.066(3) 0.028(3) 0.018(3) 0.012(3)
C5 0.045(3) 0.034(3) 0.048(3) 0.018(2) 0.001(2) 0.001(2)
C6 0.051(3) 0.032(3) 0.056(3) 0.015(2) -0.005(3) 0.008(2)
C7 0.039(3) 0.033(3) 0.045(3) 0.016(2) 0.005(2) 0.004(2)
C8 0.058(4) 0.044(3) 0.066(3) 0.028(3) 0.001(3) 0.012(3)
C9 0.059(4) 0.056(3) 0.054(3) 0.025(3) 0.015(3) 0.016(3)
C10 0.033(3) 0.042(3) 0.054(3) 0.015(2) -0.001(2) 0.004(2)
C11 0.063(4) 0.041(3) 0.070(4) 0.026(3) 0.007(3) 0.015(3)
C12 0.073(4) 0.043(3) 0.057(3) 0.024(3) 0.019(3) 0.014(3)
C13 0.049(3) 0.052(3) 0.060(3) 0.014(3) 0.001(3) 0.016(3)
C14 0.048(3) 0.048(3) 0.057(3) 0.018(3) 0.010(3) 0.016(3)
C15 0.077(4) 0.057(3) 0.052(3) 0.014(3) -0.011(3) 0.005(3)

loop_
_atom_type_symbol
_atom_type_description
_atom_type_scat_dispersion_real
_atom_type_scat_dispersion_imag
_atom_type_scat_source
C C 0.0033 0.0016 'International Tables Vol C Tables 4.2.6.8 and 6.1.1.4'
H H 0.0000 0.0000 'International Tables Vol C Tables 4.2.6.8 and 6.1.1.4'
N N 0.0061 0.0033 'International Tables Vol C Tables 4.2.6.8 and 6.1.1.4'
O O 0.0106 0.0060 'International Tables Vol C Tables 4.2.6.8 and 6.1.1.4'

loop_
_geom_angle_atom_site_label_1
_geom_angle_atom_site_label_2
_geom_angle_atom_site_label_3
_geom_angle
_geom_angle_site_symmetry_1
_geom_angle_site_symmetry_3
C14 O1 C15 116.3(4) . .
C1 N1 N2 102.4(4) . .
N1 N2 C3 113.1(4) . .
N1 N2 C6 126.0(4) . .
C3 N2 C6 120.9(4) . .
C3 N3 C4 116.5(4) . .
N1 C1 C2 114.4(5) . .
N1 C1 H1A 122.8 . .
C2 C1 H1A 122.8 . .
C1 C2 C3 104.7(4) . .
C1 C2 H2A 127.6 . .
C3 C2 H2A 127.6 . .
N3 C3 N2 121.3(4) . .
N3 C3 C2 133.3(5) . .
N2 C3 C2 105.4(4) . .
N3 C4 C5 125.9(5) . .
N3 C4 H4A 117.0 . .
C5 C4 H4A 117.0 . .
C6 C5 C4 114.5(4) . .
C6 C5 C7 122.2(4) . .
C4 C5 C7 123.3(4) . .
C5 C6 N2 120.7(4) . .
C5 C6 H6A 119.6 . .
N2 C6 H6A 119.6 . .
C8 C7 C12 116.2(4) . .
C8 C7 C5 121.7(4) . .
C12 C7 C5 122.1(4) . .
C7 C8 C9 122.2(4) . .
C7 C8 H8A 118.9 . .
C9 C8 H8A 118.9 . .
C10 C9 C8 120.7(5) . .
C10 C9 H9A 119.7 . .
C8 C9 H9A 119.7 . .
C9 C10 C11 117.9(4) . .
C9 C10 C13 121.3(5) . .
C11 C10 C13 120.8(4) . .
C10 C11 C12 120.9(4) . .
C10 C11 H11A 119.6 . .
C12 C11 H11A 119.6 . .
C7 C12 C11 122.0(5) . .
C7 C12 H12A 119.0 . .
C11 C12 H12A 119.0 . .
C14 C13 C10 115.1(4) . .
C14 C13 H13A 108.5 . .
C10 C13 H13A 108.5 . .
C14 C13 H13B 108.5 . .
C10 C13 H13B 108.5 . .
H13A C13 H13B 107.5 . .
O2 C14 O1 122.8(5) . .
O2 C14 C13 124.8(5) . .
O1 C14 C13 112.3(4) . .
O1 C15 H15A 109.5 . .
O1 C15 H15B 109.5 . .
H15A C15 H15B 109.5 . .
O1 C15 H15C 109.5 . .
H15A C15 H15C 109.5 . .
H15B C15 H15C 109.5 . .

loop_
_geom_bond_atom_site_label_1
_geom_bond_atom_site_label_2
_geom_bond_distance
_geom_bond_site_symmetry_2
O1 C14 1.321(5) .
O1 C15 1.452(5) .
O2 C14 1.198(5) .
N1 C1 1.350(5) .
N1 N2 1.367(5) .
N2 C3 1.377(5) .
N2 C6 1.380(5) .
N3 C3 1.345(6) .
N3 C4 1.347(6) .
C1 C2 1.370(6) .
C1 H1A 0.9300 .
C2 C3 1.403(7) .
C2 H2A 0.9300 .
C4 C5 1.425(6) .
C4 H4A 0.9300 .
C5 C6 1.363(6) .
C5 C7 1.467(6) .
C6 H6A 0.9300 .
C7 C8 1.378(6) .
C7 C12 1.391(6) .
C8 C9 1.428(6) .
C8 H8A 0.9300 .
C9 C10 1.367(6) .
C9 H9A 0.9300 .
C10 C11 1.392(6) .
C10 C13 1.520(6) .
C11 C12 1.408(6) .
C11 H11A 0.9300 .
C12 H12A 0.9300 .
C13 C14 1.519(6) .
C13 H13A 0.9700 .
C13 H13B 0.9700 .
C15 H15A 0.9600 .
C15 H15B 0.9600 .
C15 H15C 0.9600 .
